data_1549849
loop_
_publ_author_name
'Liu, Yang'
'Liu, Xiangyuan'
'Li, Jiangtao'
'Zhao, Xiaowei'
'Qiao, Baokun'
'Jiang, Zhiyong'

_publ_section_title
;
 Catalytic enantioselective radical coupling of activated ketones with
 <i>N</i>-aryl glycines.
;
_journal_issue 42
_journal_name_full 'Chemical science'
_journal_page_first 8094
_journal_page_last 8098
_journal_paper_doi 10.1039/c8sc02948b
_journal_volume 9
_journal_year 2018
_chemical_absolute_configuration ad
_chemical_formula_moiety 'C26 H32 N2 O8 S'
_chemical_formula_sum 'C26 H32 N2 O8 S'
_chemical_formula_weight 532.59
_space_group_crystal_system triclinic
_space_group_IT_number 1
_space_group_name_Hall 'P 1'
_space_group_name_H-M_alt 'P 1'
_symmetry_space_group_name_Hall 'P 1'
_symmetry_space_group_name_H-M 'P 1'
_atom_sites_solution_hydrogens mixed
_atom_sites_solution_primary iterative
_audit_creation_date 2018-05-04
_audit_creation_method
;
Olex2 1.2
(compiled 2018.04.26 svn.r3504 for OlexSys, GUI svn.r5492)
;
_audit_update_record
;
2018-05-15 deposited with the CCDC.
2018-08-27 downloaded from the CCDC.
;
_cell_angle_alpha 64.561(5)
_cell_angle_beta 87.812(3)
_cell_angle_gamma 84.160(3)
_cell_formula_units_Z 1
_cell_length_a 6.25857(15)
_cell_length_b 10.3600(6)
_cell_length_c 11.9013(6)
_cell_measurement_reflns_used 2485
_cell_measurement_temperature 293(2)
_cell_measurement_theta_max 70.4080
_cell_measurement_theta_min 4.0480
_cell_volume 693.22(6)
_computing_cell_refinement
;
CrysAlisPro, Agilent Technologies,
Version 1.171.37.35 (release 13-08-2014 CrysAlis171 .NET)
(compiled Aug 13 2014,18:06:01)
;
_computing_data_collection
;
CrysAlisPro, Agilent Technologies,
Version 1.171.37.35 (release 13-08-2014 CrysAlis171 .NET)
(compiled Aug 13 2014,18:06:01)
;
_computing_data_reduction
;
CrysAlisPro, Agilent Technologies,
Version 1.171.37.35 (release 13-08-2014 CrysAlis171 .NET)
(compiled Aug 13 2014,18:06:01)
;
_computing_molecular_graphics 'Olex2 (Dolomanov et al., 2009)'
_computing_publication_material 'Olex2 (Dolomanov et al., 2009)'
_computing_structure_refinement 'ShelXL (Sheldrick, 2015)'
_computing_structure_solution 'olex2.solve (Bourhis et al., 2015)'
_diffrn_ambient_temperature 293(2)
_diffrn_detector 'CCD plate'
_diffrn_detector_area_resol_mean 16.2312
_diffrn_detector_type Eos
_diffrn_measured_fraction_theta_full 0.995
_diffrn_measured_fraction_theta_max 0.995
_diffrn_measurement_details
;
#__ type_ start__ end____ width___ exp.time_
  1 omega -102.00  -15.00   0.5000    0.7500
omega____ theta____ kappa____ phi______ frames
    -      -33.5000  -57.0000 -150.0000 174

#__ type_ start__ end____ width___ exp.time_
  2 omega  -49.00   37.00   0.5000    0.7500
omega____ theta____ kappa____ phi______ frames
    -      -33.5000   37.0000  -30.0000 172

#__ type_ start__ end____ width___ exp.time_
  3 omega  -49.00   37.00   0.5000    0.7500
omega____ theta____ kappa____ phi______ frames
    -      -33.5000   37.0000 -150.0000 172

#__ type_ start__ end____ width___ exp.time_
  4 omega   57.00  111.00   0.5000    0.7500
omega____ theta____ kappa____ phi______ frames
    -       36.7015  178.0000  120.0000 108

#__ type_ start__ end____ width___ exp.time_
  5 omega  -32.00   65.00   0.5000    0.7500
omega____ theta____ kappa____ phi______ frames
    -       36.7015  -77.0000   60.0000 194

#__ type_ start__ end____ width___ exp.time_
  6 omega   -4.00   77.00   0.5000    0.7500
omega____ theta____ kappa____ phi______ frames
    -       36.7015  -99.0000   60.0000 162

#__ type_ start__ end____ width___ exp.time_
  7 omega    3.00   81.00   0.5000    0.7500
omega____ theta____ kappa____ phi______ frames
    -       36.7015 -106.0000  -66.0000 156

#__ type_ start__ end____ width___ exp.time_
  8 omega   14.00  107.00   0.5000    0.7500
omega____ theta____ kappa____ phi______ frames
    -       36.7015   37.0000   60.0000 186

#__ type_ start__ end____ width___ exp.time_
  9 omega   -1.00  109.00   0.5000    0.7500
omega____ theta____ kappa____ phi______ frames
    -       36.7015   19.0000    0.0000 220

#__ type_ start__ end____ width___ exp.time_
 10 omega   18.00  105.00   0.5000    0.7500
omega____ theta____ kappa____ phi______ frames
    -       36.7015   57.0000 -180.0000 174

#__ type_ start__ end____ width___ exp.time_
 11 omega   37.00   91.00   0.5000   10.0000
omega____ theta____ kappa____ phi______ frames
    -      108.0000  -30.0000  -30.0000 108

#__ type_ start__ end____ width___ exp.time_
 12 omega   71.00   98.00   0.5000   10.0000
omega____ theta____ kappa____ phi______ frames
    -      108.0000 -111.0000  -30.0000 54

#__ type_ start__ end____ width___ exp.time_
 13 omega   39.00   97.00   0.5000   10.0000
omega____ theta____ kappa____ phi______ frames
    -      108.0000  -45.0000  150.0000 116

#__ type_ start__ end____ width___ exp.time_
 14 omega   41.00  106.00   0.5000   10.0000
omega____ theta____ kappa____ phi______ frames
    -      108.0000  -94.0000   90.0000 130

#__ type_ start__ end____ width___ exp.time_
 15 omega   54.00   91.00   0.5000   10.0000
omega____ theta____ kappa____ phi______ frames
    -      108.0000  -30.0000  -90.0000 74

#__ type_ start__ end____ width___ exp.time_
 16 omega   39.00   96.00   0.5000   10.0000
omega____ theta____ kappa____ phi______ frames
    -      108.0000  -45.0000   90.0000 114

#__ type_ start__ end____ width___ exp.time_
 17 omega   78.00  176.00   0.5000   10.0000
omega____ theta____ kappa____ phi______ frames
    -      108.0000   15.0000  120.0000 196

#__ type_ start__ end____ width___ exp.time_
 18 omega   37.00   89.00   0.5000   10.0000
omega____ theta____ kappa____ phi______ frames
    -      108.0000  -30.0000   30.0000 104

#__ type_ start__ end____ width___ exp.time_
 19 omega   87.00  129.00   0.5000   10.0000
omega____ theta____ kappa____ phi______ frames
    -      108.0000  -77.0000 -180.0000 84

#__ type_ start__ end____ width___ exp.time_
 20 omega   61.00   88.00   0.5000   10.0000
omega____ theta____ kappa____ phi______ frames
    -      108.0000  -94.0000  150.0000 54

#__ type_ start__ end____ width___ exp.time_
 21 omega   37.00   65.00   0.5000   10.0000
omega____ theta____ kappa____ phi______ frames
    -      108.0000  -30.0000   90.0000 56

#__ type_ start__ end____ width___ exp.time_
 22 omega   38.00   85.00   0.5000   10.0000
omega____ theta____ kappa____ phi______ frames
    -      108.0000  -30.0000 -150.0000 94

#__ type_ start__ end____ width___ exp.time_
 23 omega   62.00   99.00   0.5000   10.0000
omega____ theta____ kappa____ phi______ frames
    -      108.0000  -45.0000 -120.0000 74

#__ type_ start__ end____ width___ exp.time_
 24 omega   62.00  115.00   0.5000   10.0000
omega____ theta____ kappa____ phi______ frames
    -      108.0000 -111.0000 -150.0000 106

#__ type_ start__ end____ width___ exp.time_
 25 omega   90.00  156.00   0.5000   10.0000
omega____ theta____ kappa____ phi______ frames
    -      108.0000   45.0000 -180.0000 132

#__ type_ start__ end____ width___ exp.time_
 26 omega   41.00   81.00   0.5000   10.0000
omega____ theta____ kappa____ phi______ frames
    -      108.0000  -45.0000    0.0000 80

#__ type_ start__ end____ width___ exp.time_
 27 omega   41.00   90.00   0.5000   10.0000
omega____ theta____ kappa____ phi______ frames
    -      108.0000  -15.0000  150.0000 98

#__ type_ start__ end____ width___ exp.time_
 28 omega   48.00  111.00   0.5000   10.0000
omega____ theta____ kappa____ phi______ frames
    -      108.0000 -111.0000   30.0000 126

#__ type_ start__ end____ width___ exp.time_
 29 omega  -81.00  -55.00   0.5000    7.5000
omega____ theta____ kappa____ phi______ frames
    -      -33.5000  -57.0000   30.0000 52

#__ type_ start__ end____ width___ exp.time_
 30 omega  -45.00  -17.00   0.5000    7.5000
omega____ theta____ kappa____ phi______ frames
    -      -33.5000  -57.0000   30.0000 56

#__ type_ start__ end____ width___ exp.time_
 31 omega   -3.00   22.00   0.5000    7.5000
omega____ theta____ kappa____ phi______ frames
    -       36.0000   96.0000   22.9385 50

#__ type_ start__ end____ width___ exp.time_
 32 omega    4.00   33.00   0.5000    7.5000
omega____ theta____ kappa____ phi______ frames
    -       36.4734  -99.0000  120.0000 58

#__ type_ start__ end____ width___ exp.time_
 33 omega   52.00   77.00   0.5000    7.5000
omega____ theta____ kappa____ phi______ frames
    -       36.4734  -99.0000  120.0000 50

#__ type_ start__ end____ width___ exp.time_
 34 omega   74.00   99.00   0.5000    7.5000
omega____ theta____ kappa____ phi______ frames
    -       36.4734  178.0000  -60.0000 50

#__ type_ start__ end____ width___ exp.time_
 35 omega    1.00   26.00   0.5000    7.5000
omega____ theta____ kappa____ phi______ frames
    -       40.0000   96.0000 -128.5753 50

#__ type_ start__ end____ width___ exp.time_
 36 omega    8.00   13.00   0.5000    7.5000
omega____ theta____ kappa____ phi______ frames
    -       44.0000   90.0000  169.1242 10
;
_diffrn_measurement_device 'four-circle diffractometer'
_diffrn_measurement_device_type 'Xcalibur, Eos, Gemini'
_diffrn_measurement_method '\w scans'
_diffrn_orient_matrix_UB_11 -0.0636941000
_diffrn_orient_matrix_UB_12 0.0295853000
_diffrn_orient_matrix_UB_13 -0.1332340000
_diffrn_orient_matrix_UB_21 0.0100387000
_diffrn_orient_matrix_UB_22 -0.1627493000
_diffrn_orient_matrix_UB_23 0.0385284000
_diffrn_orient_matrix_UB_31 -0.2388513000
_diffrn_orient_matrix_UB_32 0.0014828000
_diffrn_orient_matrix_UB_33 0.0361554000
_diffrn_radiation_monochromator graphite
_diffrn_radiation_probe x-ray
_diffrn_radiation_type CuK\a
_diffrn_radiation_wavelength 1.54184
_diffrn_reflns_av_unetI/netI 0.0245
_diffrn_reflns_Laue_measured_fraction_full 0.995
_diffrn_reflns_Laue_measured_fraction_max 0.995
_diffrn_reflns_limit_h_max 4
_diffrn_reflns_limit_h_min -7
_diffrn_reflns_limit_k_max 12
_diffrn_reflns_limit_k_min -12
_diffrn_reflns_limit_l_max 14
_diffrn_reflns_limit_l_min -14
_diffrn_reflns_number 5942
_diffrn_reflns_point_group_measured_fraction_full 0.668
_diffrn_reflns_point_group_measured_fraction_max 0.668
_diffrn_reflns_theta_full 67.151
_diffrn_reflns_theta_max 67.151
_diffrn_reflns_theta_min 4.113
_diffrn_source 'Enhance (Cu) X-ray Source'
_exptl_absorpt_coefficient_mu 1.458
_exptl_absorpt_correction_T_max 1.00000
_exptl_absorpt_correction_T_min 0.82605
_exptl_absorpt_correction_type multi-scan
_exptl_absorpt_process_details
;
CrysAlisPro, Agilent Technologies,
Version 1.171.37.35 (release 13-08-2014 CrysAlis171 .NET)
(compiled Aug 13 2014,18:06:01)
Empirical absorption correction using spherical harmonics,
 implemented in SCALE3 ABSPACK scaling algorithm.
;
_exptl_crystal_colour colourless
_exptl_crystal_colour_primary colourless
_exptl_crystal_density_diffrn 1.276
_exptl_crystal_description prism
_exptl_crystal_F_000 282
_exptl_crystal_size_max 0.19
_exptl_crystal_size_mid 0.15
_exptl_crystal_size_min 0.12
_refine_diff_density_max 0.178
_refine_diff_density_min -0.228
_refine_diff_density_rms 0.050
_refine_ls_abs_structure_details
;
 Classical Flack method preferred over Parsons because s.u. lower.
;
_refine_ls_abs_structure_Flack 0.007(16)
_refine_ls_extinction_method none
_refine_ls_goodness_of_fit_ref 1.046
_refine_ls_hydrogen_treatment mixed
_refine_ls_matrix_type full
_refine_ls_number_parameters 359
_refine_ls_number_reflns 5942
_refine_ls_number_restraints 29
_refine_ls_restrained_S_all 1.048
_refine_ls_R_factor_all 0.0522
_refine_ls_R_factor_gt 0.0466
_refine_ls_shift/su_max 0.000
_refine_ls_shift/su_mean 0.000
_refine_ls_structure_factor_coef Fsqd
_refine_ls_weighting_details 'w=1/[\s^2^(Fo^2^)+(0.0982P)^2^] where P=(Fo^2^+2Fc^2^)/3'
_refine_ls_weighting_scheme calc
_refine_ls_wR_factor_gt 0.1286
_refine_ls_wR_factor_ref 0.1324
_reflns_Friedel_coverage 0.343
_reflns_Friedel_fraction_full 0.342
_reflns_Friedel_fraction_max 0.342
_reflns_number_gt 5297
_reflns_number_total 5942
_reflns_threshold_expression 'I > 2\s(I)'
_cod_data_source_file c8sc02948b2.cif
_cod_data_source_block ly20070a_twin1_hklf4
_cod_depositor_comments 'Adding full bibliography for 1549848--1549849.cif.'
_cod_database_code 1549849
_shelx_shelxl_version_number 2014/7
_chemical_oxdiff_formula C15H15O3N2
_shelx_space_group_comment
;
The symmetry employed for this shelxl refinement is uniquely defined
by the following loop, which should always be used as a source of
symmetry information in preference to the above space-group names.
They are only intended as comments.
;
_shelx_estimated_absorpt_t_max 0.844
_shelx_estimated_absorpt_t_min 0.769
_diffrn_oxdiff_twin_integration_method simultaneous
_olex2_refinement_description
;
1. Twinned data refinement
 Scales: 0.5856(17)
 0.4144(17)
2. Fixed Uiso
 At 1.2 times of:
  All C(H) groups, All C(H,H) groups
 At 1.5 times of:
  All C(H,H,H) groups
3. Restrained distances
 C23-C25
 1.55 with sigma of 0.02
 C23-C25A
 1.55 with sigma of 0.02
4. Uiso/Uaniso restraints and constraints
Uanis(C25A) \\sim Ueq, Uanis(C25) \\sim Ueq: with sigma of 0.01 and sigma for
terminal atoms of 0.02
Uanis(C24) \\sim Ueq, Uanis(C24A) \\sim Ueq: with sigma of 0.01 and sigma for
terminal atoms of 0.02
Uanis(C25) = Uanis(C25A)
Uanis(C24) = Uanis(C24A)
Uanis(C26) = Uanis(C26A)
5. Others
 Sof(C24A)=Sof(H24D)=Sof(H24E)=Sof(H24F)=Sof(C25A)=Sof(H25D)=Sof(H25E)=
 Sof(H25F)=Sof(C26A)=Sof(H26D)=Sof(H26E)=Sof(H26F)=1-FVAR(1)
 Sof(C24)=Sof(H24A)=Sof(H24B)=Sof(H24C)=Sof(C25)=Sof(H25A)=Sof(H25B)=Sof(H25C)=
 Sof(C26)=Sof(H26A)=Sof(H26B)=Sof(H26C)=FVAR(1)
6.a Secondary CH2 refined with riding coordinates:
 C9(H9A,H9B)
6.b Aromatic/amide H refined with riding coordinates:
 C5(H5), C6(H6), C7(H7), C8(H8), C11(H11), C12(H12), C14(H14), C15(H15)
6.c Idealised Me refined as rotating group:
 C16(H16A,H16B,H16C), C19(H19A,H19B,H19C), C20(H20A,H20B,H20C), C21(H21A,H21B,
 H21C), C24(H24A,H24B,H24C), C24A(H24D,H24E,H24F), C25(H25A,H25B,H25C),
 C25A(H25D,H25E,H25F), C26(H26A,H26B,H26C), C26A(H26D,H26E,H26F)
;
_olex2_submission_special_instructions 'No special instructions were received'

loop_
_space_group_symop_operation_xyz
'x, y, z'

loop_
_atom_site_label
_atom_site_type_symbol
_atom_site_fract_x
_atom_site_fract_y
_atom_site_fract_z
_atom_site_U_iso_or_equiv
_atom_site_adp_type
_atom_site_occupancy
_atom_site_site_symmetry_order
_atom_site_calc_flag
_atom_site_refinement_flags_posn
_atom_site_refinement_flags_adp
_atom_site_refinement_flags_occupancy
_atom_site_disorder_assembly
_atom_site_disorder_group
C1 C 0.5294(7) 0.2410(4) 0.4511(4) 0.0446(9) Uani 1 1 d . . . . .
C2 C 0.7405(7) 0.3139(4) 0.4127(4) 0.0446(9) Uani 1 1 d . . . . .
C3 C 0.8559(7) 0.2366(5) 0.3439(4) 0.0466(9) Uani 1 1 d . . . . .
C4 C 0.7467(7) 0.1208(5) 0.3561(4) 0.0474(9) Uani 1 1 d . . . . .
C5 C 0.8164(9) 0.0360(6) 0.2977(5) 0.0616(12) Uani 1 1 d . . . . .
H5 H 0.7403 -0.0392 0.3034 0.074 Uiso 1 1 calc R . . . .
C6 C 1.0041(11) 0.0659(7) 0.2296(5) 0.0704(15) Uani 1 1 d . . . . .
H6 H 1.0545 0.0095 0.1892 0.084 Uiso 1 1 calc R . . . .
C7 C 1.1188(9) 0.1774(7) 0.2202(5) 0.0687(14) Uani 1 1 d . . . . .
H7 H 1.2463 0.1937 0.1756 0.082 Uiso 1 1 calc R . . . .
C8 C 1.0439(8) 0.2646(5) 0.2771(4) 0.0566(11) Uani 1 1 d . . . . .
H8 H 1.1188 0.3406 0.2705 0.068 Uiso 1 1 calc R . . . .
C9 C 0.8560(8) 0.2962(5) 0.5306(4) 0.0485(9) Uani 1 1 d . . . . .
H9A H 0.9824 0.3487 0.5072 0.058 Uiso 1 1 calc R . . . .
H9B H 0.7614 0.3368 0.5761 0.058 Uiso 1 1 calc R . . . .
C10 C 0.9061(8) 0.1942(5) 0.8159(4) 0.0533(10) Uani 1 1 d . . . . .
C11 C 1.1067(9) 0.2469(7) 0.7966(6) 0.0692(14) Uani 1 1 d . . . . .
H11 H 1.2130 0.2148 0.7553 0.083 Uiso 1 1 calc R . . . .
C12 C 1.1472(10) 0.3466(7) 0.8387(6) 0.0739(15) Uani 1 1 d . . . . .
H12 H 1.2813 0.3819 0.8243 0.089 Uiso 1 1 calc R . . . .
C13 C 0.9943(11) 0.3961(6) 0.9021(5) 0.0717(15) Uani 1 1 d . . . . .
C14 C 0.7975(11) 0.3395(7) 0.9232(6) 0.0735(15) Uani 1 1 d . . . . .
H14 H 0.6929 0.3688 0.9673 0.088 Uiso 1 1 calc R . . . .
C15 C 0.7540(10) 0.2417(6) 0.8808(5) 0.0658(13) Uani 1 1 d . . . . .
H15 H 0.6199 0.2064 0.8956 0.079 Uiso 1 1 calc R . . . .
C16 C 1.0388(17) 0.5099(9) 0.9436(8) 0.100(2) Uani 1 1 d . . . . .
H16A H 1.1720 0.4819 0.9890 0.150 Uiso 1 1 calc GR . . . .
H16B H 0.9245 0.5201 0.9961 0.150 Uiso 1 1 calc GR . . . .
H16C H 1.0483 0.5997 0.8720 0.150 Uiso 1 1 calc GR . . . .
C17 C 0.5735(7) 0.5194(4) 0.2460(4) 0.0454(9) Uani 1 1 d . . . . .
C18 C 0.4190(8) 0.7541(5) 0.0969(4) 0.0536(10) Uani 1 1 d . . . . .
C19 C 0.1883(10) 0.7249(6) 0.1323(6) 0.0723(15) Uani 1 1 d . . . . .
H19A H 0.1680 0.6294 0.1437 0.108 Uiso 1 1 calc GR . . . .
H19B H 0.0946 0.7929 0.0672 0.108 Uiso 1 1 calc GR . . . .
H19C H 0.1559 0.7338 0.2083 0.108 Uiso 1 1 calc GR . . . .
C20 C 0.4859(12) 0.7352(7) -0.0187(5) 0.0758(16) Uani 1 1 d . . . . .
H20A H 0.6335 0.7538 -0.0366 0.114 Uiso 1 1 calc GR . . . .
H20B H 0.3974 0.8011 -0.0876 0.114 Uiso 1 1 calc GR . . . .
H20C H 0.4695 0.6386 -0.0056 0.114 Uiso 1 1 calc GR . . . .
C21 C 0.4601(11) 0.9024(5) 0.0833(6) 0.0718(15) Uani 1 1 d . . . . .
H21A H 0.4263 0.9095 0.1599 0.108 Uiso 1 1 calc GR . . . .
H21B H 0.3714 0.9742 0.0176 0.108 Uiso 1 1 calc GR . . . .
H21C H 0.6085 0.9170 0.0638 0.108 Uiso 1 1 calc GR . . . .
C22 C 0.4376(8) 0.0004(5) 0.4939(4) 0.0518(10) Uani 1 1 d . . . . .
C23 C 0.4501(11) -0.2569(5) 0.5604(5) 0.0667(14) Uani 1 1 d D . . . .
C24 C 0.638(8) -0.357(4) 0.545(4) 0.103(7) Uani 0.43(3) 1 d . U P A 1
H24A H 0.6598 -0.3326 0.4581 0.154 Uiso 0.43(3) 1 calc GR . P A 1
H24B H 0.6041 -0.4551 0.5868 0.154 Uiso 0.43(3) 1 calc GR . P A 1
H24C H 0.7665 -0.3464 0.5803 0.154 Uiso 0.43(3) 1 calc GR . P A 1
C24A C 0.568(6) -0.348(3) 0.504(3) 0.103(7) Uani 0.57(3) 1 d . U P A 2
H24D H 0.5138 -0.3193 0.4212 0.154 Uiso 0.57(3) 1 calc GR . P A 2
H24E H 0.5476 -0.4468 0.5537 0.154 Uiso 0.57(3) 1 calc GR . P A 2
H24F H 0.7185 -0.3352 0.4996 0.154 Uiso 0.57(3) 1 calc GR . P A 2
C25 C 0.237(5) -0.264(6) 0.509(4) 0.104(8) Uani 0.43(3) 1 d D U P A 1
H25A H 0.1373 -0.1867 0.5078 0.157 Uiso 0.43(3) 1 calc GR . P A 1
H25B H 0.1818 -0.3541 0.5615 0.157 Uiso 0.43(3) 1 calc GR . P A 1
H25C H 0.2558 -0.2570 0.4265 0.157 Uiso 0.43(3) 1 calc GR . P A 1
C25A C 0.208(4) -0.258(4) 0.553(3) 0.104(8) Uani 0.57(3) 1 d D U P A 2
H25D H 0.1371 -0.2138 0.6020 0.157 Uiso 0.57(3) 1 calc GR . P A 2
H25E H 0.1725 -0.3556 0.5838 0.157 Uiso 0.57(3) 1 calc GR . P A 2
H25F H 0.1612 -0.2061 0.4678 0.157 Uiso 0.57(3) 1 calc GR . P A 2
C26 C 0.455(9) -0.273(4) 0.695(5) 0.089(6) Uani 0.43(3) 1 d . . P A 1
H26A H 0.5739 -0.2274 0.7052 0.134 Uiso 0.43(3) 1 calc GR . P A 1
H26B H 0.4692 -0.3726 0.7514 0.134 Uiso 0.43(3) 1 calc GR . P A 1
H26C H 0.3233 -0.2276 0.7115 0.134 Uiso 0.43(3) 1 calc GR . P A 1
C26A C 0.520(6) -0.301(3) 0.689(3) 0.089(6) Uani 0.57(3) 1 d . . P A 2
H26D H 0.6714 -0.2933 0.6905 0.134 Uiso 0.57(3) 1 calc GR . P A 2
H26E H 0.4908 -0.3984 0.7388 0.134 Uiso 0.57(3) 1 calc GR . P A 2
H26F H 0.4437 -0.2395 0.7218 0.134 Uiso 0.57(3) 1 calc GR . P A 2
N1 N 0.5556(6) 0.1188(4) 0.4279(4) 0.0480(8) Uani 1 1 d . . . . .
N2 N 0.9199(7) 0.1457(4) 0.6109(3) 0.0532(9) Uani 1 1 d . . . . .
H2 H 1.047(11) 0.114(7) 0.597(6) 0.069(18) Uiso 1 1 d . . . . .
O1 O 0.3776(5) 0.2818(3) 0.4958(3) 0.0564(8) Uani 1 1 d . . . . .
O2 O 0.6124(6) 0.0813(4) 0.7565(4) 0.0716(10) Uani 1 1 d . . . . .
O3 O 0.9659(8) -0.0579(4) 0.8145(4) 0.0791(12) Uani 1 1 d . . . . .
O4 O 0.7069(5) 0.4669(3) 0.3458(3) 0.0490(7) Uani 1 1 d . . . . .
O5 O 0.4863(6) 0.4470(3) 0.2090(3) 0.0580(8) Uani 1 1 d . . . . .
O6 O 0.5635(6) 0.6602(3) 0.2025(3) 0.0541(8) Uani 1 1 d . . . . .
O7 O 0.2867(7) 0.0058(4) 0.5550(5) 0.0849(14) Uani 1 1 d . . . . .
O8 O 0.5208(7) -0.1124(4) 0.4794(3) 0.0652(9) Uani 1 1 d . . . . .
S1 S 0.84174(16) 0.07657(11) 0.75452(10) 0.0553(3) Uani 1 1 d . . . . .

loop_
_atom_site_aniso_label
_atom_site_aniso_U_11
_atom_site_aniso_U_22
_atom_site_aniso_U_33
_atom_site_aniso_U_23
_atom_site_aniso_U_13
_atom_site_aniso_U_12
C1 0.039(2) 0.0402(19) 0.050(2) -0.0167(17) -0.0058(17) 0.0069(16)
C2 0.040(2) 0.0394(19) 0.050(2) -0.0151(16) -0.0053(17) 0.0028(16)
C3 0.044(2) 0.045(2) 0.0416(19) -0.0110(16) -0.0045(17) 0.0042(17)
C4 0.044(2) 0.047(2) 0.044(2) -0.0146(17) -0.0066(17) 0.0061(17)
C5 0.066(3) 0.057(3) 0.064(3) -0.030(2) 0.003(2) 0.001(2)
C6 0.077(4) 0.073(3) 0.062(3) -0.034(3) 0.009(3) 0.009(3)
C7 0.057(3) 0.084(4) 0.056(3) -0.024(3) 0.007(2) 0.004(3)
C8 0.047(3) 0.063(3) 0.050(2) -0.015(2) -0.0027(19) -0.002(2)
C9 0.045(2) 0.046(2) 0.049(2) -0.0171(17) -0.0050(18) 0.0056(17)
C10 0.050(3) 0.055(2) 0.0414(19) -0.0079(18) -0.0055(18) -0.001(2)
C11 0.050(3) 0.079(3) 0.071(3) -0.026(3) 0.000(2) -0.001(3)
C12 0.056(3) 0.078(4) 0.087(4) -0.032(3) -0.010(3) -0.011(3)
C13 0.082(4) 0.068(3) 0.059(3) -0.021(2) -0.011(3) -0.002(3)
C14 0.081(4) 0.073(3) 0.068(3) -0.033(3) 0.006(3) -0.001(3)
C15 0.057(3) 0.071(3) 0.063(3) -0.023(3) 0.005(2) -0.005(2)
C16 0.119(7) 0.090(5) 0.099(5) -0.046(4) -0.009(5) -0.015(4)
C17 0.044(2) 0.0403(19) 0.046(2) -0.0130(17) -0.0073(17) 0.0021(16)
C18 0.059(3) 0.044(2) 0.047(2) -0.0107(18) -0.0121(19) 0.0061(19)
C19 0.056(3) 0.066(3) 0.083(4) -0.023(3) -0.009(3) 0.007(2)
C20 0.096(5) 0.067(3) 0.054(3) -0.016(2) -0.005(3) -0.001(3)
C21 0.086(4) 0.042(2) 0.070(3) -0.010(2) -0.010(3) 0.006(2)
C22 0.048(3) 0.043(2) 0.061(2) -0.0191(19) -0.004(2) 0.0016(18)
C23 0.092(4) 0.040(2) 0.064(3) -0.019(2) 0.001(3) -0.006(2)
C24 0.149(18) 0.053(5) 0.113(15) -0.044(9) 0.012(11) -0.007(9)
C24A 0.149(18) 0.053(5) 0.113(15) -0.044(9) 0.012(11) -0.007(9)
C25 0.111(9) 0.072(5) 0.116(18) -0.021(12) -0.028(10) -0.030(7)
C25A 0.111(9) 0.072(5) 0.116(18) -0.021(12) -0.028(10) -0.030(7)
C26 0.13(2) 0.047(11) 0.072(5) -0.014(7) -0.010(12) 0.023(9)
C26A 0.13(2) 0.047(11) 0.072(5) -0.014(7) -0.010(12) 0.023(9)
N1 0.0413(19) 0.0429(17) 0.057(2) -0.0204(16) 0.0005(16) 0.0025(14)
N2 0.051(2) 0.051(2) 0.0493(19) -0.0164(16) -0.0063(16) 0.0133(17)
O1 0.0434(18) 0.0530(17) 0.074(2) -0.0309(16) 0.0008(15) 0.0057(14)
O2 0.057(2) 0.078(2) 0.075(2) -0.026(2) -0.0008(18) -0.0159(19)
O3 0.096(3) 0.0503(19) 0.068(2) -0.0065(17) -0.014(2) 0.012(2)
O4 0.0507(18) 0.0399(14) 0.0504(15) -0.0137(12) -0.0143(13) 0.0008(12)
O5 0.065(2) 0.0480(16) 0.0592(17) -0.0208(14) -0.0184(15) -0.0018(15)
O6 0.060(2) 0.0417(15) 0.0525(16) -0.0118(13) -0.0152(14) -0.0002(14)
O7 0.061(2) 0.0516(19) 0.130(4) -0.030(2) 0.036(3) -0.0049(17)
O8 0.085(3) 0.0441(16) 0.0661(19) -0.0241(15) 0.0125(18) -0.0091(16)
S1 0.0544(6) 0.0481(5) 0.0501(5) -0.0090(4) -0.0065(5) 0.0007(4)

loop_
_atom_type_symbol
_atom_type_description
_atom_type_scat_dispersion_real
_atom_type_scat_dispersion_imag
_atom_type_scat_source
C C 0.0181 0.0091 'International Tables Vol C Tables 4.2.6.8 and 6.1.1.4'
H H 0.0000 0.0000 'International Tables Vol C Tables 4.2.6.8 and 6.1.1.4'
N N 0.0311 0.0180 'International Tables Vol C Tables 4.2.6.8 and 6.1.1.4'
O O 0.0492 0.0322 'International Tables Vol C Tables 4.2.6.8 and 6.1.1.4'
S S 0.3331 0.5567 'International Tables Vol C Tables 4.2.6.8 and 6.1.1.4'

loop_
_geom_angle_atom_site_label_1
_geom_angle_atom_site_label_2
_geom_angle_atom_site_label_3
_geom_angle
N1 C1 C2 106.9(3)
O1 C1 C2 125.0(4)
O1 C1 N1 128.0(4)
C3 C2 C1 102.8(3)
C3 C2 C9 114.6(4)
C9 C2 C1 108.6(4)
O4 C2 C1 113.3(3)
O4 C2 C3 115.9(3)
O4 C2 C9 101.9(3)
C4 C3 C2 110.1(4)
C8 C3 C2 129.3(4)
C8 C3 C4 120.6(4)
C3 C4 N1 108.7(4)
C5 C4 C3 121.3(4)
C5 C4 N1 129.8(5)
C4 C5 H5 121.2
C4 C5 C6 117.7(5)
C6 C5 H5 121.2
C5 C6 H6 119.1
C7 C6 C5 121.8(5)
C7 C6 H6 119.1
C6 C7 H7 120.0
C8 C7 C6 120.0(5)
C8 C7 H7 120.0
C3 C8 C7 118.6(5)
C3 C8 H8 120.7
C7 C8 H8 120.7
C2 C9 H9A 109.3
C2 C9 H9B 109.3
H9A C9 H9B 107.9
N2 C9 C2 111.7(4)
N2 C9 H9A 109.3
N2 C9 H9B 109.3
C11 C10 S1 121.3(4)
C15 C10 C11 118.3(5)
C15 C10 S1 120.3(4)
C10 C11 H11 120.1
C12 C11 C10 119.8(5)
C12 C11 H11 120.1
C11 C12 H12 119.0
C11 C12 C13 122.1(6)
C13 C12 H12 119.0
C12 C13 C16 121.3(7)
C14 C13 C12 117.3(6)
C14 C13 C16 121.4(7)
C13 C14 H14 119.3
C15 C14 C13 121.4(6)
C15 C14 H14 119.3
C10 C15 H15 119.4
C14 C15 C10 121.1(6)
C14 C15 H15 119.4
C13 C16 H16A 109.5
C13 C16 H16B 109.5
C13 C16 H16C 109.5
H16A C16 H16B 109.5
H16A C16 H16C 109.5
H16B C16 H16C 109.5
O5 C17 O4 124.6(4)
O5 C17 O6 129.5(4)
O6 C17 O4 105.9(3)
C19 C18 C21 111.1(5)
C20 C18 C19 112.7(5)
C20 C18 C21 110.9(5)
O6 C18 C19 109.8(4)
O6 C18 C20 110.3(4)
O6 C18 C21 101.4(4)
C18 C19 H19A 109.5
C18 C19 H19B 109.5
C18 C19 H19C 109.5
H19A C19 H19B 109.5
H19A C19 H19C 109.5
H19B C19 H19C 109.5
C18 C20 H20A 109.5
C18 C20 H20B 109.5
C18 C20 H20C 109.5
H20A C20 H20B 109.5
H20A C20 H20C 109.5
H20B C20 H20C 109.5
C18 C21 H21A 109.5
C18 C21 H21B 109.5
C18 C21 H21C 109.5
H21A C21 H21B 109.5
H21A C21 H21C 109.5
H21B C21 H21C 109.5
O7 C22 N1 122.9(4)
O7 C22 O8 126.3(4)
O8 C22 N1 110.8(4)
C24A C23 C25A 111.1(16)
C25 C23 C24 115(2)
C25 C23 C26 117(3)
C26 C23 C24 108.2(17)
C26A C23 C24A 111.7(11)
C26A C23 C25A 111.2(18)
C26A C23 O8 109.6(16)
O8 C23 C24 101.5(15)
O8 C23 C24A 101.4(11)
O8 C23 C25 106.7(19)
O8 C23 C25A 111.5(14)
O8 C23 C26 107(2)
C23 C24 H24A 109.5
C23 C24 H24B 109.5
C23 C24 H24C 109.5
H24A C24 H24B 109.5
H24A C24 H24C 109.5
H24B C24 H24C 109.5
C23 C24A H24D 109.5
C23 C24A H24E 109.5
C23 C24A H24F 109.5
H24D C24A H24E 109.5
H24D C24A H24F 109.5
H24E C24A H24F 109.5
C23 C25 H25A 109.5
C23 C25 H25B 109.5
C23 C25 H25C 109.5
H25A C25 H25B 109.5
H25A C25 H25C 109.5
H25B C25 H25C 109.5
C23 C25A H25D 109.5
C23 C25A H25E 109.5
C23 C25A H25F 109.5
H25D C25A H25E 109.5
H25D C25A H25F 109.5
H25E C25A H25F 109.5
C23 C26 H26A 109.5
C23 C26 H26B 109.5
C23 C26 H26C 109.5
H26A C26 H26B 109.5
H26A C26 H26C 109.5
H26B C26 H26C 109.5
C23 C26A H26D 109.5
C23 C26A H26E 109.5
C23 C26A H26F 109.5
H26D C26A H26E 109.5
H26D C26A H26F 109.5
H26E C26A H26F 109.5
C1 N1 C4 110.2(3)
C1 N1 C22 121.2(4)
C22 N1 C4 126.9(4)
C9 N2 H2 115(4)
C9 N2 S1 119.7(3)
S1 N2 H2 116(4)
C17 O4 C2 116.9(3)
C17 O6 C18 120.9(4)
C22 O8 C23 120.0(4)
N2 S1 C10 105.8(2)
O2 S1 C10 106.0(2)
O2 S1 N2 108.7(2)
O3 S1 C10 110.1(3)
O3 S1 N2 106.2(2)
O3 S1 O2 119.3(3)

loop_
_geom_bond_atom_site_label_1
_geom_bond_atom_site_label_2
_geom_bond_distance
C1 C2 1.544(6)
C1 N1 1.400(5)
C1 O1 1.199(5)
C2 C3 1.494(6)
C2 C9 1.535(6)
C2 O4 1.432(5)
C3 C4 1.391(7)
C3 C8 1.379(7)
C4 C5 1.367(7)
C4 N1 1.440(6)
C5 H5 0.9300
C5 C6 1.385(8)
C6 H6 0.9300
C6 C7 1.383(9)
C7 H7 0.9300
C7 C8 1.382(8)
C8 H8 0.9300
C9 H9A 0.9700
C9 H9B 0.9700
C9 N2 1.458(5)
C10 C11 1.392(8)
C10 C15 1.386(7)
C10 S1 1.752(5)
C11 H11 0.9300
C11 C12 1.374(9)
C12 H12 0.9300
C12 C13 1.388(10)
C13 C14 1.386(9)
C13 C16 1.512(9)
C14 H14 0.9300
C14 C15 1.365(9)
C15 H15 0.9300
C16 H16A 0.9600
C16 H16B 0.9600
C16 H16C 0.9600
C17 O4 1.353(5)
C17 O5 1.200(5)
C17 O6 1.317(5)
C18 C19 1.512(8)
C18 C20 1.510(8)
C18 C21 1.521(7)
C18 O6 1.484(5)
C19 H19A 0.9600
C19 H19B 0.9600
C19 H19C 0.9600
C20 H20A 0.9600
C20 H20B 0.9600
C20 H20C 0.9600
C21 H21A 0.9600
C21 H21B 0.9600
C21 H21C 0.9600
C22 N1 1.407(6)
C22 O7 1.181(6)
C22 O8 1.308(6)
C23 C24 1.55(4)
C23 C24A 1.50(3)
C23 C25 1.51(3)
C23 C25A 1.52(2)
C23 C26 1.54(5)
C23 C26A 1.47(4)
C23 O8 1.493(6)
C24 H24A 0.9600
C24 H24B 0.9600
C24 H24C 0.9600
C24A H24D 0.9600
C24A H24E 0.9600
C24A H24F 0.9600
C25 H25A 0.9600
C25 H25B 0.9600
C25 H25C 0.9600
C25A H25D 0.9600
C25A H25E 0.9600
C25A H25F 0.9600
C26 H26A 0.9600
C26 H26B 0.9600
C26 H26C 0.9600
C26A H26D 0.9600
C26A H26E 0.9600
C26A H26F 0.9600
N2 H2 0.87(7)
N2 S1 1.622(4)
O2 S1 1.431(4)
O3 S1 1.422(4)

loop_
_geom_hbond_atom_site_label_D
_geom_hbond_atom_site_label_H
_geom_hbond_atom_site_label_A
_geom_hbond_distance_DH
_geom_hbond_distance_HA
_geom_hbond_distance_DA
_geom_hbond_angle_DHA
_geom_hbond_site_symmetry_A
N2 H2 O7 0.87(7) 1.96(7) 2.801(6) 164(6) 1_655

loop_
_geom_torsion_atom_site_label_1
_geom_torsion_atom_site_label_2
_geom_torsion_atom_site_label_3
_geom_torsion_atom_site_label_4
_geom_torsion
C1 C2 C3 C4 -8.1(4)
C1 C2 C3 C8 172.8(4)
C1 C2 C9 N2 63.9(5)
C1 C2 O4 C17 -52.2(5)
C2 C1 N1 C4 -11.1(5)
C2 C1 N1 C22 154.7(4)
C2 C3 C4 C5 177.6(4)
C2 C3 C4 N1 1.9(5)
C2 C3 C8 C7 -179.5(5)
C2 C9 N2 S1 -124.3(4)
C3 C2 C9 N2 -50.3(5)
C3 C2 O4 C17 66.3(5)
C3 C4 C5 C6 2.4(8)
C3 C4 N1 C1 6.1(5)
C3 C4 N1 C22 -158.7(4)
C4 C3 C8 C7 1.5(7)
C4 C5 C6 C7 0.0(9)
C5 C4 N1 C1 -169.2(5)
C5 C4 N1 C22 26.0(8)
C5 C6 C7 C8 -1.6(9)
C6 C7 C8 C3 0.8(8)
C8 C3 C4 C5 -3.2(7)
C8 C3 C4 N1 -179.0(4)
C9 C2 C3 C4 109.5(4)
C9 C2 C3 C8 -69.6(6)
C9 C2 O4 C17 -168.6(4)
C9 N2 S1 C10 -50.4(4)
C9 N2 S1 O2 63.1(4)
C9 N2 S1 O3 -167.3(4)
C10 C11 C12 C13 0.8(9)
C11 C10 C15 C14 1.0(8)
C11 C10 S1 N2 -46.6(5)
C11 C10 S1 O2 -161.9(4)
C11 C10 S1 O3 67.8(5)
C11 C12 C13 C14 0.8(9)
C11 C12 C13 C16 -177.7(6)
C12 C13 C14 C15 -1.6(9)
C13 C14 C15 C10 0.7(9)
C15 C10 C11 C12 -1.8(8)
C15 C10 S1 N2 130.7(4)
C15 C10 S1 O2 15.4(5)
C15 C10 S1 O3 -114.9(4)
C16 C13 C14 C15 177.0(6)
C19 C18 O6 C17 61.4(6)
C20 C18 O6 C17 -63.5(6)
C21 C18 O6 C17 178.9(4)
C24 C23 O8 C22 -160.6(17)
C24A C23 O8 C22 174.7(14)
C25 C23 O8 C22 79(2)
C25A C23 O8 C22 56.4(15)
C26 C23 O8 C22 -47.5(18)
C26A C23 O8 C22 -67.1(14)
N1 C1 C2 C3 11.5(4)
N1 C1 C2 C9 -110.3(4)
N1 C1 C2 O4 137.3(4)
N1 C4 C5 C6 177.2(5)
N1 C22 O8 C23 167.8(4)
O1 C1 C2 C3 -170.7(4)
O1 C1 C2 C9 67.6(5)
O1 C1 C2 O4 -44.8(6)
O1 C1 N1 C4 171.1(4)
O1 C1 N1 C22 -23.1(7)
O4 C2 C3 C4 -132.2(4)
O4 C2 C3 C8 48.7(6)
O4 C2 C9 N2 -176.3(4)
O4 C17 O6 C18 -175.9(4)
O5 C17 O4 C2 -1.6(6)
O5 C17 O6 C18 4.0(8)
O6 C17 O4 C2 178.4(4)
O7 C22 N1 C1 13.6(8)
O7 C22 N1 C4 176.8(5)
O7 C22 O8 C23 -10.9(9)
O8 C22 N1 C1 -165.2(4)
O8 C22 N1 C4 -1.9(7)
S1 C10 C11 C12 175.6(5)
S1 C10 C15 C14 -176.3(4)

loop_
_diffrn_oxdiff_twin_id
_diffrn_oxdiff_twin_ratio
_diffrn_oxdiff_twin_reflns_isolated
_diffrn_oxdiff_twin_reflns_overlapped
1 0.5766 2994 2333
2 0.4234 2984 2333

loop_
_twin_individual_id
_twin_individual_mass_fraction_refined
1 0.5856(17)
2 0.4144(17)
